data_2234177
loop_
_publ_author_name
'Ha, Kwang'

_publ_section_title
;
 Bis(azido-\k<i>N</i>)(di-2-pyridylamine-\k^2^<i>N</i>^2^,<i>N</i>^2'^)palladium(II)
;
_journal_coeditor_code FJ2539
_journal_issue 4
_journal_name_full 'Acta Crystallographica Section E'
_journal_page_first m519
_journal_paper_doi 10.1107/S1600536812013074
_journal_volume 68
_journal_year 2012
_chemical_formula_iupac '[Pd (N3)2 (C10 H9 N3)]'
_chemical_formula_moiety 'C10 H9 N9 Pd'
_chemical_formula_sum 'C10 H9 N9 Pd'
_chemical_formula_weight 361.66
_chemical_name_systematic
;
Bis(azido-\k<i>N</i>)(di-2-pyridylamine-
\k^2^<i>N</i>^2^,<i>N</i>^2^')palladium(II)
;
_space_group_IT_number 15
_symmetry_cell_setting monoclinic
_symmetry_space_group_name_Hall '-C 2yc'
_symmetry_space_group_name_H-M 'C 1 2/c 1'
_atom_sites_solution_hydrogens geom
_atom_sites_solution_primary direct
_atom_sites_solution_secondary difmap
_audit_creation_method SHELXL-97
_cell_angle_alpha 90.00
_cell_angle_beta 99.206(2)
_cell_angle_gamma 90.00
_cell_formula_units_Z 8
_cell_length_a 17.5552(15)
_cell_length_b 6.9773(6)
_cell_length_c 19.6654(17)
_cell_measurement_reflns_used 3353
_cell_measurement_temperature 200(2)
_cell_measurement_theta_max 25.99
_cell_measurement_theta_min 2.35
_cell_volume 2377.7(4)
_computing_cell_refinement 'SAINT (Bruker, 2000)'
_computing_data_collection 'SMART (Bruker, 2000)'
_computing_data_reduction 'SAINT (Bruker, 2000)'
_computing_molecular_graphics 'ORTEP-3 (Farrugia, 1997) and PLATON (Spek, 2009)'
_computing_publication_material 'SHELXL97 (Sheldrick, 2008)'
_computing_structure_refinement 'SHELXL97 (Sheldrick, 2008)'
_computing_structure_solution 'SHELXS97 (Sheldrick, 2008)'
_diffrn_ambient_temperature 200(2)
_diffrn_measured_fraction_theta_full 0.993
_diffrn_measured_fraction_theta_max 0.993
_diffrn_measurement_device_type 'Bruker SMART 1000 CCD'
_diffrn_measurement_method '\f and \w scans'
_diffrn_radiation_monochromator graphite
_diffrn_radiation_source 'fine-focus sealed tube'
_diffrn_radiation_type MoK\a
_diffrn_radiation_wavelength 0.71073
_diffrn_reflns_av_R_equivalents 0.0285
_diffrn_reflns_av_sigmaI/netI 0.0313
_diffrn_reflns_limit_h_max 17
_diffrn_reflns_limit_h_min -21
_diffrn_reflns_limit_k_max 8
_diffrn_reflns_limit_k_min -8
_diffrn_reflns_limit_l_max 24
_diffrn_reflns_limit_l_min -20
_diffrn_reflns_number 7041
_diffrn_reflns_theta_full 26.00
_diffrn_reflns_theta_max 26.00
_diffrn_reflns_theta_min 2.10
_diffrn_standards_decay_% 0
_diffrn_standards_interval_count 0
_diffrn_standards_interval_time 0
_diffrn_standards_number 0
_exptl_absorpt_coefficient_mu 1.567
_exptl_absorpt_correction_T_max 1.000000
_exptl_absorpt_correction_T_min 0.900789
_exptl_absorpt_correction_type multi-scan
_exptl_absorpt_process_details '(SADABS; Bruker, 2000)'
_exptl_crystal_colour yellow
_exptl_crystal_density_diffrn 2.021
_exptl_crystal_density_method 'not measured'
_exptl_crystal_description block
_exptl_crystal_F_000 1424
_exptl_crystal_size_max 0.20
_exptl_crystal_size_mid 0.14
_exptl_crystal_size_min 0.09
_refine_diff_density_max 0.709
_refine_diff_density_min -0.407
_refine_ls_extinction_method none
_refine_ls_goodness_of_fit_ref 1.057
_refine_ls_hydrogen_treatment constr
_refine_ls_matrix_type full
_refine_ls_number_parameters 181
_refine_ls_number_reflns 2322
_refine_ls_number_restraints 0
_refine_ls_restrained_S_all 1.057
_refine_ls_R_factor_all 0.0424
_refine_ls_R_factor_gt 0.0286
_refine_ls_shift/su_max 0.001
_refine_ls_shift/su_mean 0.000
_refine_ls_structure_factor_coef Fsqd
_refine_ls_weighting_details 'calc w=1/[\s^2^(Fo^2^)+(0.0309P)^2^+3.0994P] where P=(Fo^2^+2Fc^2^)/3'
_refine_ls_weighting_scheme calc
_refine_ls_wR_factor_gt 0.0652
_refine_ls_wR_factor_ref 0.0728
_reflns_number_gt 1751
_reflns_number_total 2322
_reflns_threshold_expression I>2sigma(I)
_cod_data_source_file fj2539.cif
_cod_data_source_block global
_cod_original_sg_symbol_H-M 'C 2/c'
_cod_database_code 2234177

loop_
_symmetry_equiv_pos_as_xyz
'x, y, z'
'-x, y, -z+1/2'
'x+1/2, y+1/2, z'
'-x+1/2, y+1/2, -z+1/2'
'-x, -y, -z'
'x, -y, z-1/2'
'-x+1/2, -y+1/2, -z'
'x+1/2, -y+1/2, z-1/2'

loop_
_atom_site_type_symbol
_atom_site_label
_atom_site_fract_x
_atom_site_fract_y
_atom_site_fract_z
_atom_site_U_iso_or_equiv
_atom_site_adp_type
_atom_site_calc_flag
_atom_site_refinement_flags
_atom_site_occupancy
_atom_site_symmetry_multiplicity
Pd Pd1 0.251934(14) 0.29162(4) 0.249235(13) 0.02012(11) Uani d . 1 1
N N1 0.31748(16) 0.2924(4) 0.17242(15) 0.0204(6) Uani d . 1 1
N N2 0.21863(17) 0.4333(4) 0.09167(16) 0.0283(8) Uani d . 1 1
H H2N 0.2104 0.4969 0.0502 0.042 Uiso d R 1 1
N N3 0.15471(16) 0.2919(4) 0.17634(15) 0.0216(7) Uani d . 1 1
N N4 0.35049(17) 0.2861(5) 0.31632(16) 0.0299(8) Uani d . 1 1
N N5 0.36249(16) 0.3271(4) 0.37610(17) 0.0266(7) Uani d . 1 1
N N6 0.38160(18) 0.3598(6) 0.43357(18) 0.0409(9) Uani d . 1 1
N N7 0.18386(17) 0.2944(5) 0.32278(15) 0.0266(7) Uani d . 1 1
N N8 0.19687(16) 0.3593(5) 0.38063(16) 0.0258(7) Uani d . 1 1
N N9 0.20315(19) 0.4148(5) 0.43611(17) 0.0386(9) Uani d . 1 1
C C1 0.3921(2) 0.2266(6) 0.18546(19) 0.0285(9) Uani d . 1 1
H H1 0.4083 0.1574 0.2269 0.034 Uiso calc R 1 1
C C2 0.4441(2) 0.2556(6) 0.1421(2) 0.0334(10) Uani d . 1 1
H H2 0.4952 0.2077 0.1530 0.040 Uiso calc R 1 1
C C3 0.4206(2) 0.3575(6) 0.0812(2) 0.0336(9) Uani d . 1 1
H H3 0.4564 0.3859 0.0512 0.040 Uiso calc R 1 1
C C4 0.3451(2) 0.4161(6) 0.06515(19) 0.0293(9) Uani d . 1 1
H H4 0.3275 0.4816 0.0233 0.035 Uiso calc R 1 1
C C5 0.2950(2) 0.3771(5) 0.11182(18) 0.0239(8) Uani d . 1 1
C C6 0.1522(2) 0.3672(5) 0.11384(18) 0.0237(8) Uani d . 1 1
C C7 0.0833(2) 0.3866(6) 0.06780(19) 0.0306(9) Uani d . 1 1
H H7 0.0829 0.4454 0.0242 0.037 Uiso calc R 1 1
C C8 0.0162(2) 0.3195(6) 0.0865(2) 0.0375(10) Uani d . 1 1
H H8 -0.0312 0.3297 0.0557 0.045 Uiso calc R 1 1
C C9 0.0183(2) 0.2366(6) 0.1508(2) 0.0349(10) Uani d . 1 1
H H9 -0.0275 0.1898 0.1649 0.042 Uiso calc R 1 1
C C10 0.0877(2) 0.2234(6) 0.1935(2) 0.0309(9) Uani d . 1 1
H H10 0.0893 0.1636 0.2371 0.037 Uiso calc R 1 1

loop_
_atom_site_aniso_label
_atom_site_aniso_U_11
_atom_site_aniso_U_22
_atom_site_aniso_U_33
_atom_site_aniso_U_12
_atom_site_aniso_U_13
_atom_site_aniso_U_23
Pd1 0.02099(16) 0.02298(17) 0.01673(16) 0.00000(12) 0.00408(10) 0.00056(12)
N1 0.0239(15) 0.0216(16) 0.0162(16) -0.0020(12) 0.0047(12) -0.0003(13)
N2 0.0321(18) 0.0315(19) 0.0216(18) -0.0010(14) 0.0052(14) 0.0068(14)
N3 0.0223(15) 0.0254(17) 0.0177(16) 0.0004(12) 0.0052(12) -0.0014(13)
N4 0.0252(17) 0.048(2) 0.0152(17) 0.0007(15) 0.0007(13) -0.0011(15)
N5 0.0199(16) 0.0304(19) 0.030(2) 0.0012(13) 0.0061(14) 0.0027(15)
N6 0.0316(19) 0.064(3) 0.026(2) 0.0045(18) 0.0017(15) -0.0128(19)
N7 0.0278(17) 0.036(2) 0.0168(17) -0.0026(14) 0.0066(13) -0.0029(14)
N8 0.0219(16) 0.0279(18) 0.029(2) 0.0031(13) 0.0086(13) 0.0072(15)
N9 0.043(2) 0.055(3) 0.0188(19) 0.0027(17) 0.0069(15) -0.0075(17)
C1 0.028(2) 0.033(2) 0.024(2) 0.0014(17) 0.0032(16) -0.0021(17)
C2 0.025(2) 0.044(3) 0.033(2) 0.0013(17) 0.0092(17) -0.008(2)
C3 0.031(2) 0.044(3) 0.028(2) -0.0066(19) 0.0133(17) -0.009(2)
C4 0.041(2) 0.030(2) 0.016(2) -0.0032(17) 0.0063(16) 0.0008(16)
C5 0.0278(19) 0.0212(19) 0.023(2) -0.0016(16) 0.0038(15) -0.0058(17)
C6 0.032(2) 0.0182(19) 0.022(2) 0.0030(16) 0.0066(15) -0.0053(16)
C7 0.038(2) 0.030(2) 0.022(2) 0.0006(19) -0.0013(16) 0.0027(18)
C8 0.030(2) 0.043(3) 0.037(3) 0.0045(18) -0.0019(18) -0.005(2)
C9 0.024(2) 0.044(3) 0.037(3) -0.0038(18) 0.0063(17) -0.005(2)
C10 0.033(2) 0.036(2) 0.025(2) -0.0019(18) 0.0094(17) -0.0033(18)

loop_
_atom_type_symbol
_atom_type_description
_atom_type_scat_dispersion_real
_atom_type_scat_dispersion_imag
_atom_type_scat_source
C C 0.0033 0.0016 'International Tables Vol C Tables 4.2.6.8 and 6.1.1.4'
H H 0.0000 0.0000 'International Tables Vol C Tables 4.2.6.8 and 6.1.1.4'
N N 0.0061 0.0033 'International Tables Vol C Tables 4.2.6.8 and 6.1.1.4'
Pd Pd -0.9988 1.0072 'International Tables Vol C Tables 4.2.6.8 and 6.1.1.4'

loop_
_geom_angle_atom_site_label_1
_geom_angle_atom_site_label_2
_geom_angle_atom_site_label_3
_geom_angle
N4 Pd1 N7 94.38(12)
N4 Pd1 N1 87.57(12)
N7 Pd1 N1 177.94(11)
N4 Pd1 N3 176.68(11)
N7 Pd1 N3 88.79(12)
N1 Pd1 N3 89.28(11)
C5 N1 C1 116.9(3)
C5 N1 Pd1 122.9(2)
C1 N1 Pd1 119.7(2)
C6 N2 C5 129.5(3)
C6 N2 H2N 114.8
C5 N2 H2N 113.3
C6 N3 C10 117.8(3)
C6 N3 Pd1 123.2(2)
C10 N3 Pd1 118.9(2)
N5 N4 Pd1 129.9(3)
N6 N5 N4 173.0(4)
N8 N7 Pd1 129.2(2)
N9 N8 N7 174.2(4)
C2 C1 N1 123.3(4)
C2 C1 H1 118.4
N1 C1 H1 118.4
C1 C2 C3 118.6(4)
C1 C2 H2 120.7
C3 C2 H2 120.7
C4 C3 C2 119.3(4)
C4 C3 H3 120.3
C2 C3 H3 120.3
C3 C4 C5 118.5(4)
C3 C4 H4 120.8
C5 C4 H4 120.8
N1 C5 N2 120.9(3)
N1 C5 C4 123.2(3)
N2 C5 C4 116.0(3)
N3 C6 N2 121.1(3)
N3 C6 C7 122.2(3)
N2 C6 C7 116.6(3)
C8 C7 C6 119.0(4)
C8 C7 H7 120.5
C6 C7 H7 120.5
C7 C8 C9 119.2(4)
C7 C8 H8 120.4
C9 C8 H8 120.4
C10 C9 C8 118.7(4)
C10 C9 H9 120.7
C8 C9 H9 120.7
N3 C10 C9 123.0(4)
N3 C10 H10 118.5
C9 C10 H10 118.5

loop_
_geom_bond_atom_site_label_1
_geom_bond_atom_site_label_2
_geom_bond_distance
_geom_bond_publ_flag
Pd1 N4 2.001(3) y
Pd1 N7 2.018(3) y
Pd1 N1 2.040(3) y
Pd1 N3 2.046(3) y
N1 C5 1.332(4) ?
N1 C1 1.373(4) ?
N2 C6 1.387(4) ?
N2 C5 1.393(4) ?
N2 H2N 0.9200 ?
N3 C6 1.331(4) ?
N3 C10 1.361(5) ?
N4 N5 1.195(4) ?
N5 N6 1.149(4) ?
N7 N8 1.212(4) ?
N8 N9 1.146(4) ?
C1 C2 1.360(5) ?
C1 H1 0.9500 ?
C2 C3 1.397(5) ?
C2 H2 0.9500 ?
C3 C4 1.374(5) ?
C3 H3 0.9500 ?
C4 C5 1.396(5) ?
C4 H4 0.9500 ?
C6 C7 1.398(5) ?
C7 C8 1.370(5) ?
C7 H7 0.9500 ?
C8 C9 1.386(6) ?
C8 H8 0.9500 ?
C9 C10 1.368(5) ?
C9 H9 0.9500 ?
C10 H10 0.9500 ?

loop_
_geom_hbond_atom_site_label_D
_geom_hbond_atom_site_label_H
_geom_hbond_atom_site_label_A
_geom_hbond_site_symmetry_A
_geom_hbond_distance_DH
_geom_hbond_distance_HA
_geom_hbond_distance_DA
_geom_hbond_angle_DHA
N2 H2N N9 6_565 0.92 2.31 3.208(4) 165
C1 H1 N4 . 0.95 2.35 2.816(5) 110.0
C4 H4 N6 6_565 0.95 2.40 3.175(5) 138
C10 H10 N7 . 0.95 2.35 2.861(5) 113.0

loop_
_geom_torsion_atom_site_label_1
_geom_torsion_atom_site_label_2
_geom_torsion_atom_site_label_3
_geom_torsion_atom_site_label_4
_geom_torsion
N4 Pd1 N1 C5 -149.3(3)
N3 Pd1 N1 C5 31.7(3)
N4 Pd1 N1 C1 21.6(3)
N3 Pd1 N1 C1 -157.4(3)
N7 Pd1 N3 C6 151.4(3)
N1 Pd1 N3 C6 -27.9(3)
N7 Pd1 N3 C10 -24.3(3)
N1 Pd1 N3 C10 156.4(3)
N7 Pd1 N4 N5 -18.7(4)
N1 Pd1 N4 N5 160.7(4)
N4 Pd1 N7 N8 29.4(3)
N3 Pd1 N7 N8 -151.6(3)
C5 N1 C1 C2 4.6(5)
Pd1 N1 C1 C2 -166.9(3)
N1 C1 C2 C3 0.1(6)
C1 C2 C3 C4 -3.5(6)
C2 C3 C4 C5 2.2(6)
C1 N1 C5 N2 174.4(3)
Pd1 N1 C5 N2 -14.4(5)
C1 N1 C5 C4 -5.9(5)
Pd1 N1 C5 C4 165.2(3)
C6 N2 C5 N1 -22.4(6)
C6 N2 C5 C4 157.9(4)
C3 C4 C5 N1 2.7(6)
C3 C4 C5 N2 -177.7(3)
C10 N3 C6 N2 -177.5(3)
Pd1 N3 C6 N2 6.8(5)
C10 N3 C6 C7 3.5(5)
Pd1 N3 C6 C7 -172.2(3)
C5 N2 C6 N3 26.7(6)
C5 N2 C6 C7 -154.3(4)
N3 C6 C7 C8 -2.5(6)
N2 C6 C7 C8 178.5(4)
C6 C7 C8 C9 0.9(6)
C7 C8 C9 C10 -0.4(6)
C6 N3 C10 C9 -3.1(6)
Pd1 N3 C10 C9 172.8(3)
C8 C9 C10 N3 1.5(6)
